data_4102306
loop_
_publ_author_name
'Yan Yan'
'Bo Qin'
'Changliang Ren'
'Xiuying Chen'
'Yeow Kwan Yip'
'Ruijuan Ye'
'Dawei Zhang'
'Haibin Su'
'Huaqiang Zeng'

_publ_contact_author_address
;
Department of Chemistry & NUS MedChem Program of the Office of Life Sciences
National University of Singapor
3 Science Drive 3
Singapore
117543
;
_publ_contact_author_email CHMZH@NUS.EDU.SG
_publ_contact_author_name 'Huaqiang Zeng'
_publ_section_title
;
 Synthesis, Structural Investigations, Hydrogen-Deuterium Exchange
 Studies, and Molecular Modeling of Conformationally Stablilized Aromatic
 Oligoamides
;
_journal_name_full 'Journal of the American Chemical Society'
_journal_page_first 5869
_journal_page_last 5879
_journal_paper_doi 10.1021/ja100579z
_journal_volume 132
_journal_year 2010
_chemical_formula_sum 'C18 H18 N2 O8'
_chemical_formula_weight 390.34
_chemical_name_systematic
; 
 ? 
;
_space_group_IT_number 14
_symmetry_cell_setting monoclinic
_symmetry_space_group_name_Hall '-P 2ybc'
_symmetry_space_group_name_H-M 'P 1 21/c 1'
_atom_sites_solution_hydrogens geom
_atom_sites_solution_primary direct
_atom_sites_solution_secondary difmap
_audit_creation_method SHELXL-97
_cell_angle_alpha 90.00
_cell_angle_beta 93.9020(10)
_cell_angle_gamma 90.00
_cell_formula_units_Z 8
_cell_length_a 11.1282(4)
_cell_length_b 25.3958(10)
_cell_length_c 12.4272(5)
_cell_measurement_reflns_used 9198
_cell_measurement_temperature 223(2)
_cell_measurement_theta_max 27.46
_cell_measurement_theta_min 2.30
_cell_volume 3503.9(2)
_computing_cell_refinement 'Bruker SMART'
_computing_data_collection 'Bruker SMART'
_computing_data_reduction 'Bruker SAINT'
_computing_molecular_graphics 'Bruker SHELXTL'
_computing_publication_material 'Bruker SHELXTL'
_computing_structure_refinement 'SHELXL-97 (Sheldrick, 1997)'
_computing_structure_solution 'SHELXS-97 (Sheldrick, 1990)'
_diffrn_ambient_temperature 223(2)
_diffrn_measured_fraction_theta_full 0.999
_diffrn_measured_fraction_theta_max 0.999
_diffrn_measurement_device_type 'CCD area detector'
_diffrn_measurement_method 'phi and omega scans'
_diffrn_radiation_monochromator graphite
_diffrn_radiation_source 'fine-focus sealed tube'
_diffrn_radiation_type MoK\a
_diffrn_radiation_wavelength 0.71073
_diffrn_reflns_av_R_equivalents 0.0234
_diffrn_reflns_av_sigmaI/netI 0.0252
_diffrn_reflns_limit_h_max 14
_diffrn_reflns_limit_h_min -10
_diffrn_reflns_limit_k_max 32
_diffrn_reflns_limit_k_min -32
_diffrn_reflns_limit_l_max 14
_diffrn_reflns_limit_l_min -16
_diffrn_reflns_number 24761
_diffrn_reflns_theta_full 27.50
_diffrn_reflns_theta_max 27.50
_diffrn_reflns_theta_min 1.83
_exptl_absorpt_coefficient_mu 0.118
_exptl_absorpt_correction_T_max 0.9860
_exptl_absorpt_correction_T_min 0.9346
_exptl_absorpt_correction_type multi-scan
_exptl_absorpt_process_details 'Sadabs, (Sheldrick 2001)'
_exptl_crystal_colour Colourless
_exptl_crystal_density_diffrn 1.480
_exptl_crystal_density_meas ?
_exptl_crystal_density_method 'not measured'
_exptl_crystal_description Block
_exptl_crystal_F_000 1632
_exptl_crystal_size_max 0.58
_exptl_crystal_size_mid 0.34
_exptl_crystal_size_min 0.12
_refine_diff_density_max 0.322
_refine_diff_density_min -0.246
_refine_diff_density_rms 0.040
_refine_ls_extinction_method none
_refine_ls_goodness_of_fit_ref 1.050
_refine_ls_hydrogen_treatment mixed
_refine_ls_matrix_type full
_refine_ls_number_parameters 539
_refine_ls_number_reflns 8027
_refine_ls_number_restraints 5
_refine_ls_restrained_S_all 1.052
_refine_ls_R_factor_all 0.0548
_refine_ls_R_factor_gt 0.0457
_refine_ls_shift/su_max 0.001
_refine_ls_shift/su_mean 0.000
_refine_ls_structure_factor_coef Fsqd
_refine_ls_weighting_details 'calc w=1/[\s^2^(Fo^2^)+(0.0666P)^2^+0.7612P] where P=(Fo^2^+2Fc^2^)/3'
_refine_ls_weighting_scheme calc
_refine_ls_wR_factor_gt 0.1235
_refine_ls_wR_factor_ref 0.1303
_reflns_number_gt 6562
_reflns_number_total 8027
_reflns_threshold_expression >2sigma(I)
_cod_data_source_file ja100579z_si_001_03.cif
_cod_data_source_block 2b
_cod_depositor_comments
;
The following automatic conversions were performed:

'_exptl_crystal_density_meas' value 'Not Measured' was changed to '?'
- the value is perceived as not measured.

Automatic conversion script
Id: cif_fix_values 3008 2015-01-20 13:52:24Z robertas 
;
_cod_database_code 4102306

loop_
_symmetry_equiv_pos_as_xyz
'x, y, z'
'-x, y+1/2, -z+1/2'
'-x, -y, -z'
'x, -y-1/2, z-1/2'

loop_
_atom_site_label
_atom_site_type_symbol
_atom_site_fract_x
_atom_site_fract_y
_atom_site_fract_z
_atom_site_U_iso_or_equiv
_atom_site_adp_type
_atom_site_occupancy
_atom_site_symmetry_multiplicity
_atom_site_calc_flag
_atom_site_refinement_flags
_atom_site_disorder_assembly
_atom_site_disorder_group
O1 O 0.32839(9) 0.58515(4) 0.03042(7) 0.0396(2) Uani 1 1 d . . .
O2 O 0.46495(10) 0.72400(4) 0.16684(8) 0.0474(3) Uani 1 1 d . . .
O3 O 0.42019(15) 0.68745(6) 0.00765(9) 0.0785(5) Uani 1 1 d . . .
O4 O 0.14834(11) 0.66114(5) 0.40329(9) 0.0536(3) Uani 1 1 d . . .
O5 O 0.03891(11) 0.49754(5) 0.24427(9) 0.0582(3) Uani 1 1 d . . .
O6 O 0.22911(9) 0.46009(4) -0.02333(8) 0.0451(2) Uani 1 1 d . . .
O7 O 0.27733(10) 0.35845(5) -0.11556(10) 0.0544(3) Uani 1 1 d . . .
O8 O 0.11592(13) 0.34312(6) -0.21674(11) 0.0727(4) Uani 1 1 d . . .
O10 O 0.37033(12) 0.64028(5) 0.66260(9) 0.0575(3) Uani 1 1 d . A .
O9A O 0.2518(3) 0.49157(12) 0.5433(3) 0.0452(9) Uani 0.440(5) 1 d PD A 1
C25A C 0.1270(4) 0.50742(19) 0.5302(4) 0.0632(13) Uani 0.440(5) 1 d PD A 1
H25A H 0.1204 0.5446 0.5468 0.095 Uiso 0.440(5) 1 calc PR A 1
H25B H 0.0803 0.4871 0.5787 0.095 Uiso 0.440(5) 1 calc PR A 1
H25C H 0.0965 0.5012 0.4564 0.095 Uiso 0.440(5) 1 calc PR A 1
O9B O 0.2091(2) 0.50424(12) 0.5073(2) 0.0481(8) Uani 0.560(5) 1 d PD A 2
C25B C 0.2192(3) 0.47628(14) 0.6060(3) 0.0574(10) Uani 0.560(5) 1 d PD A 2
H25D H 0.2495 0.4411 0.5938 0.086 Uiso 0.560(5) 1 calc PR A 2
H25E H 0.1406 0.4739 0.6351 0.086 Uiso 0.560(5) 1 calc PR A 2
H25F H 0.2743 0.4946 0.6569 0.086 Uiso 0.560(5) 1 calc PR A 2
O11 O 0.22945(17) 0.58002(7) 0.67496(14) 0.1062(7) Uani 1 1 d . A .
O12 O 0.57664(10) 0.60989(4) 0.32812(9) 0.0521(3) Uani 1 1 d . . .
O13 O 0.43797(12) 0.44325(5) 0.21458(10) 0.0653(4) Uani 1 1 d . . .
O14 O 0.17887(10) 0.37864(5) 0.40599(9) 0.0524(3) Uani 1 1 d . . .
O15 O 0.11174(12) 0.26896(6) 0.43970(10) 0.0669(4) Uani 1 1 d . . .
O16 O -0.02186(11) 0.26424(6) 0.30633(12) 0.0672(3) Uani 1 1 d . . .
N1 N 0.17509(11) 0.52785(5) 0.13205(10) 0.0395(3) Uani 1 1 d D . .
H1N H 0.2111(16) 0.5211(7) 0.0745(13) 0.059 Uiso 1 1 d D . .
N2 N 0.16840(12) 0.36135(5) -0.13570(11) 0.0474(3) Uani 1 1 d . . .
N3 N 0.32518(12) 0.45838(5) 0.35573(10) 0.0460(3) Uani 1 1 d D . .
H3N H 0.2741(16) 0.4437(8) 0.3940(15) 0.069 Uiso 1 1 d D . .
N4 N 0.07605(13) 0.27827(5) 0.34680(11) 0.0507(3) Uani 1 1 d . . .
C1 C 0.28923(12) 0.60651(5) 0.12383(10) 0.0349(3) Uani 1 1 d . . .
C2 C 0.32368(12) 0.65599(5) 0.16165(10) 0.0364(3) Uani 1 1 d . . .
C3 C 0.27811(13) 0.67550(6) 0.25647(11) 0.0404(3) Uani 1 1 d . . .
H3 H 0.3023 0.7087 0.2833 0.049 Uiso 1 1 calc R . .
C4 C 0.19764(13) 0.64555(6) 0.31009(11) 0.0411(3) Uani 1 1 d . . .
C5 C 0.16073(12) 0.59637(6) 0.27212(11) 0.0397(3) Uani 1 1 d . . .
H5 H 0.1051 0.5766 0.3091 0.048 Uiso 1 1 calc R . .
C6 C 0.20641(12) 0.57651(5) 0.17924(11) 0.0361(3) Uani 1 1 d . . .
C7 C 0.45036(14) 0.56616(7) 0.03961(13) 0.0488(4) Uani 1 1 d . . .
H7A H 0.5022 0.5925 0.0751 0.073 Uiso 1 1 calc R . .
H7B H 0.4769 0.5592 -0.0318 0.073 Uiso 1 1 calc R . .
H7C H 0.4543 0.5340 0.0817 0.073 Uiso 1 1 calc R . .
C8 C 0.40623(13) 0.68953(6) 0.10187(11) 0.0404(3) Uani 1 1 d . . .
C9 C 0.55014(15) 0.75738(7) 0.11786(14) 0.0521(4) Uani 1 1 d . . .
H9A H 0.6229 0.7376 0.1072 0.078 Uiso 1 1 calc R . .
H9B H 0.5695 0.7872 0.1646 0.078 Uiso 1 1 calc R . .
H9C H 0.5155 0.7698 0.0488 0.078 Uiso 1 1 calc R . .
C10 C 0.18344(18) 0.71121(8) 0.44580(15) 0.0629(5) Uani 1 1 d . . .
H10A H 0.2702 0.7121 0.4602 0.094 Uiso 1 1 calc R . .
H10B H 0.1447 0.7173 0.5123 0.094 Uiso 1 1 calc R . .
H10C H 0.1594 0.7384 0.3939 0.094 Uiso 1 1 calc R . .
C11 C 0.09362(12) 0.49247(6) 0.16295(11) 0.0390(3) Uani 1 1 d . . .
C12 C 0.13276(12) 0.43032(5) 0.00194(11) 0.0372(3) Uani 1 1 d . . .
C13 C 0.06833(12) 0.44530(5) 0.09066(11) 0.0365(3) Uani 1 1 d . . .
C14 C -0.02990(12) 0.41472(6) 0.11680(11) 0.0392(3) Uani 1 1 d . . .
H14 H -0.0717 0.4240 0.1772 0.047 Uiso 1 1 calc R . .
C15 C -0.06760(13) 0.37130(6) 0.05677(12) 0.0423(3) Uani 1 1 d . . .
H15A H -0.1357 0.3522 0.0749 0.051 Uiso 1 1 calc R . .
C16 C -0.00488(13) 0.35614(6) -0.02975(13) 0.0428(3) Uani 1 1 d . . .
H16 H -0.0299 0.3269 -0.0717 0.051 Uiso 1 1 calc R . .
C17 C 0.09577(12) 0.38474(6) -0.05397(12) 0.0397(3) Uani 1 1 d . . .
C18 C 0.24372(15) 0.47304(6) -0.13503(13) 0.0493(4) Uani 1 1 d . . .
H18A H 0.3000 0.4486 -0.1644 0.074 Uiso 1 1 calc R . .
H18B H 0.2745 0.5086 -0.1398 0.074 Uiso 1 1 calc R . .
H18C H 0.1665 0.4705 -0.1758 0.074 Uiso 1 1 calc R . .
C19 C 0.31757(14) 0.52787(7) 0.48384(13) 0.0485(4) Uani 1 1 d D . .
C20 C 0.35851(14) 0.57530(6) 0.52795(11) 0.0440(3) Uani 1 1 d . A .
C21 C 0.44716(13) 0.60362(6) 0.47788(11) 0.0413(3) Uani 1 1 d . . .
H21 H 0.4753 0.6358 0.5073 0.050 Uiso 1 1 calc R A .
C22 C 0.49328(13) 0.58437(6) 0.38532(11) 0.0410(3) Uani 1 1 d . A .
C23 C 0.45654(13) 0.53579(6) 0.34349(11) 0.0411(3) Uani 1 1 d . . .
H23 H 0.4910 0.5223 0.2822 0.049 Uiso 1 1 calc R A .
C24 C 0.36944(13) 0.50740(6) 0.39193(11) 0.0413(3) Uani 1 1 d . A .
C26 C 0.31046(16) 0.59743(7) 0.62797(14) 0.0560(4) Uani 1 1 d . . .
C27 C 0.3355(2) 0.66169(8) 0.76365(14) 0.0666(5) Uani 1 1 d . . .
H27A H 0.2528 0.6740 0.7550 0.100 Uiso 1 1 calc R A .
H27B H 0.3880 0.6909 0.7850 0.100 Uiso 1 1 calc R . .
H27C H 0.3422 0.6346 0.8187 0.100 Uiso 1 1 calc R . .
C28 C 0.61829(16) 0.65970(7) 0.36792(13) 0.0540(4) Uani 1 1 d . . .
H28A H 0.5508 0.6838 0.3698 0.081 Uiso 1 1 calc R . .
H28B H 0.6766 0.6738 0.3209 0.081 Uiso 1 1 calc R . .
H28C H 0.6559 0.6555 0.4401 0.081 Uiso 1 1 calc R . .
C29 C 0.35953(14) 0.42931(6) 0.27257(11) 0.0430(3) Uani 1 1 d . . .
C30 C 0.20849(13) 0.35447(6) 0.31338(11) 0.0416(3) Uani 1 1 d . . .
C31 C 0.29534(13) 0.37743(6) 0.25095(11) 0.0418(3) Uani 1 1 d . . .
C32 C 0.32541(15) 0.35112(7) 0.15827(12) 0.0493(4) Uani 1 1 d . . .
H32 H 0.3853 0.3655 0.1171 0.059 Uiso 1 1 calc R . .
C33 C 0.27032(17) 0.30466(7) 0.12468(13) 0.0564(4) Uani 1 1 d . . .
H33 H 0.2916 0.2884 0.0608 0.068 Uiso 1 1 calc R . .
C34 C 0.18432(16) 0.28220(7) 0.18471(13) 0.0518(4) Uani 1 1 d . . .
H34 H 0.1450 0.2510 0.1620 0.062 Uiso 1 1 calc R . .
C35 C 0.15751(14) 0.30686(6) 0.27919(12) 0.0446(3) Uani 1 1 d . . .
C36 C 0.05237(18) 0.38751(9) 0.4208(2) 0.0764(6) Uani 1 1 d . . .
H36A H 0.0363 0.4251 0.4209 0.115 Uiso 1 1 calc R . .
H36B H 0.0322 0.3724 0.4889 0.115 Uiso 1 1 calc R . .
H36C H 0.0039 0.3710 0.3623 0.115 Uiso 1 1 calc R . .

loop_
_atom_site_aniso_label
_atom_site_aniso_U_11
_atom_site_aniso_U_22
_atom_site_aniso_U_33
_atom_site_aniso_U_23
_atom_site_aniso_U_13
_atom_site_aniso_U_12
O1 0.0406(5) 0.0457(5) 0.0337(5) -0.0055(4) 0.0114(4) -0.0011(4)
O2 0.0521(6) 0.0518(6) 0.0397(5) -0.0058(4) 0.0132(4) -0.0134(5)
O3 0.1287(12) 0.0737(9) 0.0357(6) -0.0075(6) 0.0241(7) -0.0475(8)
O4 0.0594(7) 0.0594(7) 0.0449(6) -0.0127(5) 0.0252(5) -0.0044(5)
O5 0.0615(7) 0.0653(7) 0.0510(7) -0.0126(5) 0.0274(5) -0.0192(6)
O6 0.0419(5) 0.0489(6) 0.0464(6) -0.0034(4) 0.0172(4) -0.0064(4)
O7 0.0466(6) 0.0583(7) 0.0605(7) 0.0020(5) 0.0191(5) 0.0113(5)
O8 0.0664(8) 0.0887(10) 0.0645(8) -0.0311(7) 0.0158(6) -0.0089(7)
O10 0.0746(8) 0.0587(7) 0.0428(6) -0.0080(5) 0.0295(6) -0.0093(6)
O9A 0.0467(18) 0.0481(16) 0.043(2) 0.0029(13) 0.0182(14) -0.0020(13)
C25A 0.048(3) 0.076(3) 0.068(3) -0.014(2) 0.024(2) -0.0024(19)
O9B 0.0402(18) 0.0738(17) 0.0312(12) 0.0050(10) 0.0101(10) -0.0071(12)
C25B 0.0589(19) 0.072(2) 0.0429(18) 0.0145(15) 0.0171(14) 0.0023(15)
O11 0.1178(13) 0.1099(13) 0.1013(12) -0.0530(10) 0.0829(11) -0.0557(11)
O12 0.0587(7) 0.0551(6) 0.0455(6) -0.0022(5) 0.0261(5) -0.0088(5)
O13 0.0830(9) 0.0588(7) 0.0589(7) -0.0067(6) 0.0407(7) -0.0106(6)
O14 0.0539(6) 0.0650(7) 0.0403(6) -0.0052(5) 0.0176(5) -0.0057(5)
O15 0.0779(9) 0.0754(9) 0.0478(7) 0.0169(6) 0.0080(6) -0.0094(7)
O16 0.0529(7) 0.0728(9) 0.0760(9) -0.0018(7) 0.0061(6) -0.0122(6)
N1 0.0407(6) 0.0416(6) 0.0378(6) -0.0020(5) 0.0137(5) -0.0012(5)
N2 0.0508(8) 0.0421(7) 0.0511(8) -0.0032(6) 0.0161(6) 0.0010(5)
N3 0.0450(7) 0.0545(7) 0.0406(7) -0.0038(5) 0.0173(5) -0.0040(6)
N4 0.0527(8) 0.0495(7) 0.0506(8) 0.0027(6) 0.0091(6) 0.0005(6)
C1 0.0335(6) 0.0416(7) 0.0302(6) -0.0004(5) 0.0064(5) 0.0037(5)
C2 0.0372(7) 0.0412(7) 0.0313(6) 0.0009(5) 0.0051(5) 0.0019(5)
C3 0.0432(7) 0.0424(7) 0.0364(7) -0.0047(6) 0.0074(6) 0.0023(6)
C4 0.0397(7) 0.0497(8) 0.0348(7) -0.0031(6) 0.0101(6) 0.0061(6)
C5 0.0365(7) 0.0468(8) 0.0370(7) 0.0016(6) 0.0110(5) 0.0019(6)
C6 0.0331(6) 0.0401(7) 0.0355(7) 0.0013(5) 0.0054(5) 0.0031(5)
C7 0.0462(8) 0.0536(9) 0.0487(8) -0.0005(7) 0.0198(7) 0.0082(7)
C8 0.0494(8) 0.0386(7) 0.0340(7) -0.0008(5) 0.0082(6) -0.0001(6)
C9 0.0548(9) 0.0481(8) 0.0553(9) -0.0046(7) 0.0180(7) -0.0112(7)
C10 0.0752(12) 0.0631(11) 0.0536(10) -0.0205(8) 0.0277(9) -0.0035(9)
C11 0.0341(7) 0.0442(7) 0.0395(7) 0.0023(6) 0.0080(5) 0.0016(5)
C12 0.0322(6) 0.0391(7) 0.0412(7) 0.0047(5) 0.0078(5) 0.0029(5)
C13 0.0329(6) 0.0384(7) 0.0388(7) 0.0049(5) 0.0064(5) 0.0035(5)
C14 0.0356(7) 0.0429(7) 0.0400(7) 0.0069(6) 0.0092(5) 0.0032(6)
C15 0.0368(7) 0.0409(7) 0.0501(8) 0.0076(6) 0.0096(6) -0.0020(6)
C16 0.0426(8) 0.0371(7) 0.0491(8) 0.0005(6) 0.0054(6) 0.0009(6)
C17 0.0376(7) 0.0399(7) 0.0426(7) 0.0021(6) 0.0096(6) 0.0054(6)
C18 0.0490(8) 0.0479(8) 0.0533(9) 0.0082(7) 0.0192(7) 0.0001(7)
C19 0.0473(8) 0.0577(9) 0.0430(8) -0.0024(7) 0.0212(7) -0.0051(7)
C20 0.0457(8) 0.0519(8) 0.0359(7) 0.0008(6) 0.0146(6) 0.0031(6)
C21 0.0432(7) 0.0461(8) 0.0356(7) 0.0026(6) 0.0089(6) 0.0033(6)
C22 0.0392(7) 0.0508(8) 0.0341(7) 0.0071(6) 0.0114(5) 0.0035(6)
C23 0.0402(7) 0.0526(8) 0.0317(7) 0.0022(6) 0.0109(5) 0.0049(6)
C24 0.0391(7) 0.0515(8) 0.0343(7) 0.0005(6) 0.0090(6) 0.0034(6)
C26 0.0630(10) 0.0597(10) 0.0485(9) -0.0067(7) 0.0282(8) -0.0068(8)
C27 0.0922(14) 0.0661(11) 0.0457(9) -0.0119(8) 0.0347(9) -0.0101(10)
C28 0.0602(10) 0.0589(10) 0.0451(8) -0.0013(7) 0.0189(7) -0.0128(8)
C29 0.0472(8) 0.0487(8) 0.0340(7) 0.0051(6) 0.0099(6) 0.0065(6)
C30 0.0423(7) 0.0510(8) 0.0318(7) 0.0045(6) 0.0041(6) 0.0062(6)
C31 0.0450(8) 0.0488(8) 0.0321(7) 0.0056(6) 0.0056(6) 0.0077(6)
C32 0.0601(10) 0.0531(9) 0.0361(7) 0.0056(6) 0.0133(7) 0.0045(7)
C33 0.0769(12) 0.0571(10) 0.0361(8) -0.0026(7) 0.0118(7) 0.0044(8)
C34 0.0625(10) 0.0515(9) 0.0412(8) -0.0001(7) 0.0011(7) 0.0002(7)
C35 0.0444(8) 0.0507(8) 0.0384(7) 0.0074(6) 0.0023(6) 0.0034(6)
C36 0.0628(12) 0.0705(12) 0.1006(16) -0.0188(11) 0.0409(11) -0.0050(10)

loop_
_atom_type_symbol
_atom_type_description
_atom_type_scat_dispersion_real
_atom_type_scat_dispersion_imag
_atom_type_scat_source
C C 0.0033 0.0016 'International Tables Vol C Tables 4.2.6.8 and 6.1.1.4'
H H 0.0000 0.0000 'International Tables Vol C Tables 4.2.6.8 and 6.1.1.4'
N N 0.0061 0.0033 'International Tables Vol C Tables 4.2.6.8 and 6.1.1.4'
O O 0.0106 0.0060 'International Tables Vol C Tables 4.2.6.8 and 6.1.1.4'

loop_
_geom_angle_atom_site_label_1
_geom_angle_atom_site_label_2
_geom_angle_atom_site_label_3
_geom_angle
C1 O1 C7 114.58(11)
C8 O2 C9 116.19(11)
C4 O4 C10 117.12(12)
C12 O6 C18 119.19(12)
C26 O10 C27 115.47(13)
C19 O9A C25A 106.7(3)
C19 O9B C25B 112.2(2)
C22 O12 C28 117.13(11)
C30 O14 C36 117.98(14)
C11 N1 C6 128.34(12)
O8 N2 O7 123.91(14)
O8 N2 C17 118.04(13)
O7 N2 C17 117.90(13)
C29 N3 C24 128.41(13)
O15 N4 O16 123.89(15)
O15 N4 C35 117.64(14)
O16 N4 C35 118.45(14)
O1 C1 C2 123.09(12)
O1 C1 C6 116.94(12)
C2 C1 C6 119.91(12)
C1 C2 C3 119.79(12)
C1 C2 C8 121.02(12)
C3 C2 C8 119.18(12)
C4 C3 C2 119.60(13)
O4 C4 C3 123.91(13)
O4 C4 C5 114.85(13)
C3 C4 C5 121.23(13)
C4 C5 C6 119.57(13)
C5 C6 N1 125.02(12)
C5 C6 C1 119.88(13)
N1 C6 C1 115.09(11)
O3 C8 O2 122.21(14)
O3 C8 C2 126.22(14)
O2 C8 C2 111.57(11)
O5 C11 N1 123.16(14)
O5 C11 C13 119.46(13)
N1 C11 C13 117.36(12)
O6 C12 C17 123.60(12)
O6 C12 C13 118.69(13)
C17 C12 C13 117.69(12)
C14 C13 C12 118.69(13)
C14 C13 C11 114.78(12)
C12 C13 C11 126.52(12)
C15 C14 C13 122.15(13)
C16 C15 C14 119.61(13)
C15 C16 C17 118.93(14)
C16 C17 C12 122.78(13)
C16 C17 N2 115.47(13)
C12 C17 N2 121.50(12)
C20 C19 O9B 123.77(17)
C20 C19 C24 119.83(13)
O9B C19 C24 114.65(17)
C20 C19 O9A 121.75(18)
O9B C19 O9A 29.14(12)
C24 C19 O9A 115.88(18)
C19 C20 C21 119.52(13)
C19 C20 C26 121.89(13)
C21 C20 C26 118.59(14)
C22 C21 C20 120.09(14)
O12 C22 C21 124.62(14)
O12 C22 C23 114.74(12)
C21 C22 C23 120.64(13)
C24 C23 C22 119.91(13)
C23 C24 N3 124.50(13)
C23 C24 C19 119.89(14)
N3 C24 C19 115.60(13)
O11 C26 O10 121.55(15)
O11 C26 C20 126.34(17)
O10 C26 C20 112.10(13)
O13 C29 N3 123.06(15)
O13 C29 C31 119.67(13)
N3 C29 C31 117.27(13)
O14 C30 C35 122.17(13)
O14 C30 C31 119.55(14)
C35 C30 C31 118.27(13)
C32 C31 C30 118.06(14)
C32 C31 C29 115.31(13)
C30 C31 C29 126.62(13)
C33 C32 C31 122.24(15)
C34 C33 C32 120.06(15)
C33 C34 C35 118.11(16)
C34 C35 C30 123.18(14)
C34 C35 N4 116.07(14)
C30 C35 N4 120.66(13)

loop_
_geom_bond_atom_site_label_1
_geom_bond_atom_site_label_2
_geom_bond_distance
O1 C1 1.3785(15)
O1 C7 1.4376(18)
O2 C8 1.3317(17)
O2 C9 1.4375(18)
O3 C8 1.1926(18)
O4 C4 1.3732(16)
O4 C10 1.422(2)
O5 C11 1.2216(17)
O6 C12 1.3658(16)
O6 C18 1.4465(18)
O7 N2 1.2232(17)
O8 N2 1.2204(18)
O10 C26 1.332(2)
O10 C27 1.4453(18)
O9A C19 1.416(3)
O9A C25A 1.445(6)
O9B C19 1.397(3)
O9B C25B 1.416(4)
O11 C26 1.192(2)
O12 C22 1.3695(17)
O12 C28 1.424(2)
O13 C29 1.2216(18)
O14 C30 1.3644(18)
O14 C36 1.450(2)
O15 N4 1.2182(18)
O16 N4 1.2217(18)
N1 C11 1.3507(18)
N1 C6 1.4016(18)
N2 C17 1.4661(18)
N3 C29 1.3463(19)
N3 C24 1.402(2)
N4 C35 1.469(2)
C1 C2 1.387(2)
C1 C6 1.4108(19)
C2 C3 1.4044(18)
C2 C8 1.4880(19)
C3 C4 1.380(2)
C4 C5 1.387(2)
C5 C6 1.3875(18)
C11 C13 1.512(2)
C12 C17 1.397(2)
C12 C13 1.4079(18)
C13 C14 1.3970(19)
C14 C15 1.380(2)
C15 C16 1.376(2)
C16 C17 1.385(2)
C19 C20 1.387(2)
C19 C24 1.413(2)
C20 C21 1.400(2)
C20 C26 1.496(2)
C21 C22 1.3806(19)
C22 C23 1.389(2)
C23 C24 1.379(2)
C29 C31 1.514(2)
C30 C35 1.390(2)
C30 C31 1.406(2)
C31 C32 1.392(2)
C32 C33 1.381(2)
C33 C34 1.377(2)
C34 C35 1.381(2)

loop_
_geom_hbond_atom_site_label_D
_geom_hbond_atom_site_label_H
_geom_hbond_atom_site_label_A
_geom_hbond_distance_DH
_geom_hbond_distance_HA
_geom_hbond_distance_DA
_geom_hbond_angle_DHA
N1 H1N O6 0.860(15) 1.988(17) 2.6851(16) 137.3(17)
N1 H1N O1 0.860(15) 2.179(18) 2.6299(15) 112.4(15)
N3 H3N O14 0.851(15) 1.975(18) 2.6981(17) 142(2)
